data_7114547
loop_
_publ_author_name
'Scholz, Stefan'
'Green, Jennifer C.'
'Lerner, Hans-Wolfram'
'Bolte, Michael'
'Wagner, Matthias'

_publ_section_title
;
 A novel multidecker sandwich complex from the reaction of ferrocene with
 GaCl3
;
_journal_issue 1
_journal_name_full 'Chemical Communications'
_journal_page_first 36
_journal_paper_doi 10.1039/b108515h
_journal_year 2002
_chemical_formula_sum 'C16 H16 Cl4 Co Ga'
_chemical_formula_weight 478.74
_space_group_IT_number 9
_symmetry_cell_setting monoclinic
_symmetry_space_group_name_Hall 'C -2yc'
_symmetry_space_group_name_H-M 'C 1 c 1'
_atom_sites_solution_hydrogens geom
_atom_sites_solution_primary direct
_atom_sites_solution_secondary difmap
_audit_creation_method SHELXL-97
_cell_angle_alpha 90.00
_cell_angle_beta 106.851(5)
_cell_angle_gamma 90.00
_cell_formula_units_Z 4
_cell_length_a 11.744(1)
_cell_length_b 15.226(1)
_cell_length_c 11.1345(8)
_cell_measurement_reflns_used 512
_cell_measurement_temperature 173(2)
_cell_measurement_theta_max 20
_cell_measurement_theta_min 1
_cell_volume 1905.5(3)
_computing_cell_refinement 'Siemens SMART'
_computing_data_collection 'Siemens SMART'
_computing_data_reduction 'Siemens SAINT'
_computing_molecular_graphics 'XP (Siemens XTL-Plus)'
_computing_structure_refinement 'SHELXL-97 (Sheldrick, 1997)'
_computing_structure_solution 'SHELXS-97 (Sheldrick, 1990)'
_diffrn_ambient_temperature 173(2)
_diffrn_measured_fraction_theta_full 0.931
_diffrn_measured_fraction_theta_max 0.931
_diffrn_measurement_device_type 'Siemens CCD three-circle diffractometer'
_diffrn_measurement_method \w
_diffrn_radiation_monochromator graphite
_diffrn_radiation_source 'fine-focus sealed tube'
_diffrn_radiation_type MoK\a
_diffrn_radiation_wavelength 0.71073
_diffrn_reflns_av_R_equivalents 0.0618
_diffrn_reflns_av_sigmaI/netI 0.0839
_diffrn_reflns_limit_h_max 14
_diffrn_reflns_limit_h_min -14
_diffrn_reflns_limit_k_max 18
_diffrn_reflns_limit_k_min -18
_diffrn_reflns_limit_l_max 13
_diffrn_reflns_limit_l_min -14
_diffrn_reflns_number 11589
_diffrn_reflns_theta_full 27.02
_diffrn_reflns_theta_max 27.02
_diffrn_reflns_theta_min 2.25
_diffrn_standards_decay_% 0
_diffrn_standards_interval_time 1400
_diffrn_standards_number 123
_exptl_absorpt_coefficient_mu 2.837
_exptl_absorpt_correction_T_max 0.7645
_exptl_absorpt_correction_T_min 0.5741
_exptl_absorpt_correction_type empirical
_exptl_absorpt_process_details 'SADABS (Sheldrick, 1996)'
_exptl_crystal_colour 'light yellow'
_exptl_crystal_density_diffrn 1.669
_exptl_crystal_density_method 'not measured'
_exptl_crystal_description plate
_exptl_crystal_F_000 952
_exptl_crystal_size_max 0.22
_exptl_crystal_size_mid 0.12
_exptl_crystal_size_min 0.10
_refine_diff_density_max 0.346
_refine_diff_density_min -0.351
_refine_diff_density_rms 0.082
_refine_ls_abs_structure_details 'Flack H D (1983), Acta Cryst. A39, 876-881'
_refine_ls_abs_structure_Flack 0.412(13)
_refine_ls_extinction_method none
_refine_ls_goodness_of_fit_ref 0.936
_refine_ls_hydrogen_treatment mixed
_refine_ls_matrix_type full
_refine_ls_number_parameters 200
_refine_ls_number_reflns 3731
_refine_ls_number_restraints 2
_refine_ls_restrained_S_all 0.936
_refine_ls_R_factor_all 0.0755
_refine_ls_R_factor_gt 0.0402
_refine_ls_shift/su_max 0.000
_refine_ls_shift/su_mean 0.000
_refine_ls_structure_factor_coef Fsqd
_refine_ls_weighting_details 'calc w=1/[\s^2^(Fo^2^)+(0.0207P)^2^+0.0000P] where P=(Fo^2^+2Fc^2^)/3'
_refine_ls_weighting_scheme calc
_refine_ls_wR_factor_gt 0.0514
_refine_ls_wR_factor_ref 0.0590
_reflns_number_gt 2718
_reflns_number_total 3731
_reflns_threshold_expression I>2sigma(I)
_cod_data_source_file b108515h.txt
_cod_data_source_block wa36
_cod_depositor_comments
;
The following automatic conversions were performed:
'_atom_site_symetry_multiplicity' tag replaced with
'_atom_site_symmetry_multiplicity'.

Automatic conversion script
Id: cif_correct_tags 1440 2010-10-19 06:21:57Z saulius 

The following automatic conversions were performed:

'_symmetry_cell_setting' value 'Monoclinic' changed to 'monoclinic'
according to
/usr/data/users/saulius/automatic-downloads/retrospective/RSC/lib/dictionaries/cif_core.dic
dictionary named 'cif_core.dic' version 2.4.2 from
2011-04-26.

'_exptl_absorpt_correction_type' value 'Empirical'
changed to 'empirical' according to
/usr/data/users/saulius/automatic-downloads/retrospective/RSC/lib/dictionaries/cif_core.dic
dictionary named 'cif_core.dic' version 2.4.2 from 2011-04-26.

Automatic conversion script
Id: cif_fix_values 2281 2013-09-26 08:29:07Z andrius 
;
_cod_original_cell_volume 1905.5(2)
_cod_original_sg_symbol_H-M Cc
_cod_database_code 7114547

loop_
_symmetry_equiv_pos_as_xyz
'x, y, z'
'x, -y, z+1/2'
'x+1/2, y+1/2, z'
'x+1/2, -y+1/2, z+1/2'

loop_
_atom_site_label
_atom_site_type_symbol
_atom_site_fract_x
_atom_site_fract_y
_atom_site_fract_z
_atom_site_U_iso_or_equiv
_atom_site_adp_type
_atom_site_occupancy
_atom_site_symmetry_multiplicity
_atom_site_calc_flag
_atom_site_refinement_flags
Ga1 Ga 0.64338(5) 0.61540(3) 0.65065(5) 0.03324(15) Uani 1 1 d .
Cl1 Cl 0.55592(13) 0.72589(9) 0.53708(14) 0.0585(5) Uani 1 1 d .
Cl2 Cl 0.51160(11) 0.53808(10) 0.70623(13) 0.0458(4) Uani 1 1 d .
Cl3 Cl 0.72905(12) 0.53628(10) 0.53967(12) 0.0466(4) Uani 1 1 d .
Cl4 Cl 0.77487(12) 0.66279(10) 0.81770(12) 0.0534(4) Uani 1 1 d .
Co1 Co 0.62247(6) 0.25642(4) 0.62216(5) 0.02742(16) Uani 1 1 d .
C1 C 0.4526(5) 0.2225(5) 0.6028(6) 0.0512(17) Uani 1 1 d .
H1 H 0.4243 0.1942 0.6646 0.061 Uiso 1 1 calc R
C2 C 0.4929(5) 0.1812(4) 0.5115(6) 0.0491(18) Uani 1 1 d .
H2 H 0.4965 0.1196 0.4996 0.059 Uiso 1 1 calc R
C3 C 0.5270(6) 0.2457(6) 0.4404(6) 0.061(2) Uani 1 1 d .
H3 H 0.5585 0.2361 0.3720 0.074 Uiso 1 1 calc R
C4 C 0.5069(6) 0.3261(4) 0.4872(6) 0.057(2) Uani 1 1 d .
H4 H 0.5218 0.3816 0.4561 0.068 Uiso 1 1 calc R
C5 C 0.4610(5) 0.3124(5) 0.5875(6) 0.0539(19) Uani 1 1 d .
H5 H 0.4393 0.3567 0.6368 0.065 Uiso 1 1 calc R
C11 C 0.7196(5) 0.2388(5) 0.8029(5) 0.0501(18) Uani 1 1 d .
H11 H 0.6894 0.2255 0.8713 0.060 Uiso 1 1 calc R
C12 C 0.7539(5) 0.1771(4) 0.7247(5) 0.0481(18) Uani 1 1 d .
H12 H 0.7504 0.1149 0.7306 0.058 Uiso 1 1 calc R
C13 C 0.7938(4) 0.2243(5) 0.6374(5) 0.0433(16) Uani 1 1 d .
H13 H 0.8229 0.1995 0.5737 0.052 Uiso 1 1 calc R
C14 C 0.7841(5) 0.3140(4) 0.6589(6) 0.0465(17) Uani 1 1 d .
H14 H 0.8050 0.3603 0.6121 0.056 Uiso 1 1 calc R
C15 C 0.7383(5) 0.3242(5) 0.7607(6) 0.056(2) Uani 1 1 d .
H15 H 0.7226 0.3783 0.7953 0.067 Uiso 1 1 calc R
C21 C 0.1943(8) 0.5855(4) 0.2794(8) 0.068(2) Uani 1 1 d .
H21 H 0.2271 0.6280 0.2364 0.082 Uiso 1 1 calc R
C22 C 0.0783(6) 0.5604(4) 0.2311(6) 0.0605(18) Uani 1 1 d .
H22 H 0.0308 0.5855 0.1549 0.073 Uiso 1 1 calc R
C23 C 0.0305(5) 0.4990(4) 0.2924(6) 0.0531(17) Uani 1 1 d .
H23 H -0.0498 0.4808 0.2584 0.064 Uiso 1 1 calc R
C24 C 0.0990(7) 0.4641(4) 0.4028(6) 0.0615(18) Uani 1 1 d .
H24 H 0.0668 0.4224 0.4475 0.074 Uiso 1 1 calc R
C25 C 0.2162(7) 0.4909(5) 0.4478(6) 0.069(2) Uani 1 1 d .
H25 H 0.2653 0.4665 0.5237 0.083 Uiso 1 1 calc R
C26 C 0.2621(6) 0.5508(5) 0.3863(8) 0.072(2) Uani 1 1 d .
H26 H 0.3427 0.5685 0.4190 0.087 Uiso 1 1 calc R

loop_
_atom_site_aniso_label
_atom_site_aniso_U_11
_atom_site_aniso_U_22
_atom_site_aniso_U_33
_atom_site_aniso_U_23
_atom_site_aniso_U_13
_atom_site_aniso_U_12
Ga1 0.0333(3) 0.0301(3) 0.0362(3) -0.0024(3) 0.0099(2) -0.0003(3)
Cl1 0.0602(11) 0.0466(9) 0.0767(12) 0.0248(8) 0.0326(9) 0.0151(8)
Cl2 0.0428(9) 0.0416(10) 0.0529(9) 0.0042(7) 0.0136(7) -0.0083(7)
Cl3 0.0576(10) 0.0405(10) 0.0418(8) -0.0079(7) 0.0148(7) 0.0066(8)
Cl4 0.0469(9) 0.0717(11) 0.0427(9) -0.0225(8) 0.0147(7) -0.0176(8)
Co1 0.0270(4) 0.0284(4) 0.0261(4) -0.0007(3) 0.0064(3) 0.0007(4)
C1 0.029(4) 0.067(5) 0.054(4) 0.014(4) 0.007(3) -0.004(4)
C2 0.037(4) 0.029(4) 0.069(5) -0.013(3) -0.003(3) -0.004(3)
C3 0.039(4) 0.112(8) 0.028(4) -0.015(4) 0.001(3) -0.010(4)
C4 0.054(4) 0.037(5) 0.060(5) 0.020(4) -0.014(4) -0.007(3)
C5 0.036(4) 0.056(5) 0.063(4) -0.022(4) 0.004(3) 0.013(3)
C11 0.044(4) 0.077(6) 0.022(3) 0.012(3) -0.001(3) 0.011(4)
C12 0.038(4) 0.042(5) 0.057(4) 0.016(3) 0.001(3) 0.008(3)
C13 0.031(4) 0.051(5) 0.048(4) -0.001(3) 0.011(3) 0.002(3)
C14 0.035(4) 0.052(5) 0.045(4) 0.011(3) 0.000(3) -0.010(3)
C15 0.039(4) 0.063(6) 0.047(4) -0.021(4) -0.014(3) 0.008(4)
C21 0.087(6) 0.047(5) 0.080(6) -0.003(4) 0.040(5) -0.004(4)
C22 0.066(5) 0.067(5) 0.044(4) 0.005(4) 0.008(4) 0.025(4)
C23 0.053(4) 0.058(5) 0.048(4) -0.017(4) 0.014(3) 0.001(4)
C24 0.097(6) 0.045(4) 0.055(5) -0.003(3) 0.042(4) -0.001(4)
C25 0.074(6) 0.076(6) 0.042(4) -0.006(4) -0.007(4) 0.033(5)
C26 0.051(5) 0.071(6) 0.086(6) -0.050(5) 0.007(5) -0.003(4)

loop_
_atom_type_symbol
_atom_type_description
_atom_type_scat_dispersion_real
_atom_type_scat_dispersion_imag
_atom_type_scat_source
C C 0.0033 0.0016 'International Tables Vol C Tables 4.2.6.8 and 6.1.1.4'
H H 0.0000 0.0000 'International Tables Vol C Tables 4.2.6.8 and 6.1.1.4'
Cl Cl 0.1484 0.1585 'International Tables Vol C Tables 4.2.6.8 and 6.1.1.4'
Co Co 0.3494 0.9721 'International Tables Vol C Tables 4.2.6.8 and 6.1.1.4'
Ga Ga 0.2307 1.6083 'International Tables Vol C Tables 4.2.6.8 and 6.1.1.4'

loop_
_geom_angle_atom_site_label_1
_geom_angle_atom_site_label_2
_geom_angle_atom_site_label_3
_geom_angle
Cl4 Ga1 Cl3 109.92(6)
Cl4 Ga1 Cl2 108.97(6)
Cl3 Ga1 Cl2 110.34(5)
Cl4 Ga1 Cl1 109.89(7)
Cl3 Ga1 Cl1 108.48(6)
Cl2 Ga1 Cl1 109.23(6)
C4 Co1 C1 67.7(3)
C4 Co1 C5 40.4(3)
C1 Co1 C5 40.3(2)
C4 Co1 C2 67.4(2)
C1 Co1 C2 40.4(2)
C5 Co1 C2 67.7(2)
C4 Co1 C3 40.0(2)
C1 Co1 C3 68.0(3)
C5 Co1 C3 67.8(3)
C2 Co1 C3 40.4(2)
C4 Co1 C15 117.4(2)
C1 Co1 C15 129.9(3)
C5 Co1 C15 108.6(3)
C2 Co1 C15 168.5(3)
C3 Co1 C15 149.7(3)
C4 Co1 C14 108.3(3)
C1 Co1 C14 167.7(3)
C5 Co1 C14 129.2(2)
C2 Co1 C14 150.3(3)
C3 Co1 C14 117.0(3)
C15 Co1 C14 40.4(2)
C4 Co1 C11 151.3(3)
C1 Co1 C11 109.2(3)
C5 Co1 C11 118.4(3)
C2 Co1 C11 129.9(3)
C3 Co1 C11 167.7(3)
C15 Co1 C11 41.2(2)
C14 Co1 C11 68.3(2)
C4 Co1 C13 128.9(3)
C1 Co1 C13 151.2(2)
C5 Co1 C13 167.1(3)
C2 Co1 C13 118.0(3)
C3 Co1 C13 108.3(3)
C15 Co1 C13 68.1(2)
C14 Co1 C13 40.3(2)
C11 Co1 C13 68.0(2)
C4 Co1 C12 166.5(3)
C1 Co1 C12 118.5(3)
C5 Co1 C12 151.7(3)
C2 Co1 C12 108.8(2)
C3 Co1 C12 128.8(3)
C15 Co1 C12 68.9(2)
C14 Co1 C12 68.2(2)
C11 Co1 C12 40.9(2)
C13 Co1 C12 40.2(2)
C5 C1 C2 107.8(6)
C5 C1 Co1 69.9(3)
C2 C1 Co1 69.9(3)
C5 C1 H1 126.1
C2 C1 H1 126.1
Co1 C1 H1 125.7
C1 C2 C3 108.2(6)
C1 C2 Co1 69.7(3)
C3 C2 Co1 69.9(3)
C1 C2 H2 125.9
C3 C2 H2 125.9
Co1 C2 H2 126.2
C4 C3 C2 107.6(7)
C4 C3 Co1 69.8(3)
C2 C3 Co1 69.8(3)
C4 C3 H3 126.2
C2 C3 H3 126.2
Co1 C3 H3 125.8
C3 C4 C5 108.7(6)
C3 C4 Co1 70.2(4)
C5 C4 Co1 69.8(3)
C3 C4 H4 125.6
C5 C4 H4 125.6
Co1 C4 H4 125.9
C1 C5 C4 107.7(6)
C1 C5 Co1 69.8(3)
C4 C5 Co1 69.8(4)
C1 C5 H5 126.1
C4 C5 H5 126.1
Co1 C5 H5 125.9
C12 C11 C15 107.7(6)
C12 C11 Co1 69.8(3)
C15 C11 Co1 69.3(3)
C12 C11 H11 126.1
C15 C11 H11 126.1
Co1 C11 H11 126.3
C13 C12 C11 107.4(6)
C13 C12 Co1 69.9(3)
C11 C12 Co1 69.2(3)
C13 C12 H12 126.3
C11 C12 H12 126.3
Co1 C12 H12 126.2
C12 C13 C14 108.9(6)
C12 C13 Co1 69.9(3)
C14 C13 Co1 69.5(3)
C12 C13 H13 125.5
C14 C13 H13 125.5
Co1 C13 H13 126.6
C15 C14 C13 108.5(6)
C15 C14 Co1 69.7(3)
C13 C14 Co1 70.1(3)
C15 C14 H14 125.7
C13 C14 H14 125.7
Co1 C14 H14 126.0
C14 C15 C11 107.5(6)
C14 C15 Co1 69.9(3)
C11 C15 Co1 69.6(3)
C14 C15 H15 126.3
C11 C15 H15 126.3
Co1 C15 H15 125.9
C26 C21 C22 120.6(7)
C26 C21 H21 119.7
C22 C21 H21 119.7
C21 C22 C23 120.0(6)
C21 C22 H22 120.0
C23 C22 H22 120.0
C24 C23 C22 119.6(6)
C24 C23 H23 120.2
C22 C23 H23 120.2
C23 C24 C25 118.4(7)
C23 C24 H24 120.8
C25 C24 H24 120.8
C26 C25 C24 121.3(7)
C26 C25 H25 119.3
C24 C25 H25 119.3
C21 C26 C25 120.0(7)
C21 C26 H26 120.0
C25 C26 H26 120.0

loop_
_geom_bond_atom_site_label_1
_geom_bond_atom_site_label_2
_geom_bond_distance
Ga1 Cl4 2.1679(14)
Ga1 Cl3 2.1705(15)
Ga1 Cl2 2.1723(15)
Ga1 Cl1 2.1751(14)
Co1 C4 2.011(5)
Co1 C1 2.011(5)
Co1 C5 2.012(6)
Co1 C2 2.015(5)
Co1 C3 2.016(6)
Co1 C15 2.019(5)
Co1 C14 2.022(6)
Co1 C11 2.023(5)
Co1 C13 2.030(5)
Co1 C12 2.031(5)
C1 C5 1.386(8)
C1 C2 1.390(8)
C1 H1 0.9500
C2 C3 1.391(8)
C2 H2 0.9500
C3 C4 1.377(8)
C3 H3 0.9500
C4 C5 1.389(9)
C4 H4 0.9500
C5 H5 0.9500
C11 C12 1.418(8)
C11 C15 1.421(8)
C11 H11 0.9500
C12 C13 1.395(7)
C12 H12 0.9500
C13 C14 1.397(8)
C13 H13 0.9500
C14 C15 1.397(9)
C14 H14 0.9500
C15 H15 0.9500
C21 C26 1.334(9)
C21 C22 1.366(9)
C21 H21 0.9500
C22 C23 1.370(8)
C22 H22 0.9500
C23 C24 1.367(8)
C23 H23 0.9500
C24 C25 1.384(9)
C24 H24 0.9500
C25 C26 1.343(9)
C25 H25 0.9500
C26 H26 0.9500

loop_
_geom_torsion_atom_site_label_1
_geom_torsion_atom_site_label_2
_geom_torsion_atom_site_label_3
_geom_torsion_atom_site_label_4
_geom_torsion
C4 Co1 C1 C5 -37.9(4)
C2 Co1 C1 C5 -118.7(6)
C3 Co1 C1 C5 -81.2(4)
C15 Co1 C1 C5 70.0(5)
C14 Co1 C1 C5 35.4(12)
C11 Co1 C1 C5 111.6(4)
C13 Co1 C1 C5 -169.4(5)
C12 Co1 C1 C5 155.4(4)
C4 Co1 C1 C2 80.8(4)
C5 Co1 C1 C2 118.7(6)
C3 Co1 C1 C2 37.5(4)
C15 Co1 C1 C2 -171.3(4)
C14 Co1 C1 C2 154.1(10)
C11 Co1 C1 C2 -129.7(4)
C13 Co1 C1 C2 -50.7(7)
C12 Co1 C1 C2 -85.9(4)
C5 C1 C2 C3 0.4(7)
Co1 C1 C2 C3 -59.4(4)
C5 C1 C2 Co1 59.9(4)
C4 Co1 C2 C1 -81.7(4)
C5 Co1 C2 C1 -37.8(4)
C3 Co1 C2 C1 -119.4(6)
C15 Co1 C2 C1 35.5(14)
C14 Co1 C2 C1 -169.2(4)
C11 Co1 C2 C1 71.2(5)
C13 Co1 C2 C1 155.0(3)
C12 Co1 C2 C1 112.1(4)
C4 Co1 C2 C3 37.7(4)
C1 Co1 C2 C3 119.4(6)
C5 Co1 C2 C3 81.5(4)
C15 Co1 C2 C3 154.9(12)
C14 Co1 C2 C3 -49.8(6)
C11 Co1 C2 C3 -169.4(4)
C13 Co1 C2 C3 -85.6(4)
C12 Co1 C2 C3 -128.5(4)
C1 C2 C3 C4 -0.5(7)
Co1 C2 C3 C4 -59.8(4)
C1 C2 C3 Co1 59.3(4)
C1 Co1 C3 C4 81.1(5)
C5 Co1 C3 C4 37.4(4)
C2 Co1 C3 C4 118.6(6)
C15 Co1 C3 C4 -51.7(6)
C14 Co1 C3 C4 -86.5(5)
C11 Co1 C3 C4 160.2(13)
C13 Co1 C3 C4 -129.4(4)
C12 Co1 C3 C4 -169.3(4)
C4 Co1 C3 C2 -118.6(6)
C1 Co1 C3 C2 -37.5(4)
C5 Co1 C3 C2 -81.2(4)
C15 Co1 C3 C2 -170.3(5)
C14 Co1 C3 C2 154.9(4)
C11 Co1 C3 C2 41.6(17)
C13 Co1 C3 C2 112.0(4)
C12 Co1 C3 C2 72.0(5)
C2 C3 C4 C5 0.3(7)
Co1 C3 C4 C5 -59.4(4)
C2 C3 C4 Co1 59.8(4)
C1 Co1 C4 C3 -81.9(4)
C5 Co1 C4 C3 -119.7(6)
C2 Co1 C4 C3 -38.0(4)
C15 Co1 C4 C3 153.5(4)
C14 Co1 C4 C3 110.6(4)
C11 Co1 C4 C3 -171.4(6)
C13 Co1 C4 C3 70.5(5)
C12 Co1 C4 C3 38.1(13)
C1 Co1 C4 C5 37.8(4)
C2 Co1 C4 C5 81.7(4)
C3 Co1 C4 C5 119.7(6)
C15 Co1 C4 C5 -86.8(5)
C14 Co1 C4 C5 -129.8(4)
C11 Co1 C4 C5 -51.7(7)
C13 Co1 C4 C5 -169.8(3)
C12 Co1 C4 C5 157.8(10)
C2 C1 C5 C4 -0.2(6)
Co1 C1 C5 C4 59.7(4)
C2 C1 C5 Co1 -59.9(4)
C3 C4 C5 C1 -0.1(7)
Co1 C4 C5 C1 -59.7(4)
C3 C4 C5 Co1 59.7(4)
C4 Co1 C5 C1 118.8(6)
C2 Co1 C5 C1 37.9(4)
C3 Co1 C5 C1 81.7(4)
C15 Co1 C5 C1 -130.4(4)
C14 Co1 C5 C1 -170.8(4)
C11 Co1 C5 C1 -86.6(4)
C13 Co1 C5 C1 156.6(10)
C12 Co1 C5 C1 -50.5(7)
C1 Co1 C5 C4 -118.8(6)
C2 Co1 C5 C4 -80.9(4)
C3 Co1 C5 C4 -37.1(4)
C15 Co1 C5 C4 110.8(4)
C14 Co1 C5 C4 70.4(5)
C11 Co1 C5 C4 154.7(4)
C13 Co1 C5 C4 37.8(12)
C12 Co1 C5 C4 -169.3(5)
C4 Co1 C11 C12 -169.9(5)
C1 Co1 C11 C12 111.7(4)
C5 Co1 C11 C12 154.8(4)
C2 Co1 C11 C12 71.1(4)
C3 Co1 C11 C12 37.1(17)
C15 Co1 C11 C12 -119.0(6)
C14 Co1 C11 C12 -81.2(4)
C13 Co1 C11 C12 -37.6(4)
C4 Co1 C11 C15 -50.9(6)
C1 Co1 C11 C15 -129.3(4)
C5 Co1 C11 C15 -86.2(5)
C2 Co1 C11 C15 -169.8(4)
C3 Co1 C11 C15 156.1(13)
C14 Co1 C11 C15 37.8(4)
C13 Co1 C11 C15 81.4(4)
C12 Co1 C11 C15 119.0(6)
C15 C11 C12 C13 0.5(6)
Co1 C11 C12 C13 59.7(4)
C15 C11 C12 Co1 -59.1(4)
C4 Co1 C12 C13 40.2(13)
C1 Co1 C12 C13 154.5(4)
C5 Co1 C12 C13 -170.9(4)
C2 Co1 C12 C13 111.4(4)
C3 Co1 C12 C13 70.8(5)
C15 Co1 C12 C13 -80.6(4)
C14 Co1 C12 C13 -37.0(3)
C11 Co1 C12 C13 -118.7(5)
C4 Co1 C12 C11 158.9(10)
C1 Co1 C12 C11 -86.9(4)
C5 Co1 C12 C11 -52.2(7)
C2 Co1 C12 C11 -129.9(4)
C3 Co1 C12 C11 -170.5(4)
C15 Co1 C12 C11 38.1(4)
C14 Co1 C12 C11 81.7(4)
C13 Co1 C12 C11 118.7(5)
C11 C12 C13 C14 -0.5(6)
Co1 C12 C13 C14 58.8(4)
C11 C12 C13 Co1 -59.3(4)
C4 Co1 C13 C12 -168.8(4)
C1 Co1 C13 C12 -51.8(7)
C5 Co1 C13 C12 160.5(10)
C2 Co1 C13 C12 -86.3(4)
C3 Co1 C13 C12 -129.2(4)
C15 Co1 C13 C12 82.9(4)
C14 Co1 C13 C12 120.3(5)
C11 Co1 C13 C12 38.3(4)
C4 Co1 C13 C14 70.9(4)
C1 Co1 C13 C14 -172.0(5)
C5 Co1 C13 C14 40.2(12)
C2 Co1 C13 C14 153.4(4)
C3 Co1 C13 C14 110.5(4)
C15 Co1 C13 C14 -37.4(4)
C11 Co1 C13 C14 -82.0(4)
C12 Co1 C13 C14 -120.3(5)
C12 C13 C14 C15 0.3(6)
Co1 C13 C14 C15 59.3(4)
C12 C13 C14 Co1 -59.0(4)
C4 Co1 C14 C15 111.2(4)
C1 Co1 C14 C15 42.2(12)
C5 Co1 C14 C15 71.2(5)
C2 Co1 C14 C15 -172.6(5)
C3 Co1 C14 C15 153.7(4)
C11 Co1 C14 C15 -38.5(4)
C13 Co1 C14 C15 -119.6(5)
C12 Co1 C14 C15 -82.7(4)
C4 Co1 C14 C13 -129.2(4)
C1 Co1 C14 C13 161.8(10)
C5 Co1 C14 C13 -169.3(4)
C2 Co1 C14 C13 -53.0(6)
C3 Co1 C14 C13 -86.8(4)
C15 Co1 C14 C13 119.6(5)
C11 Co1 C14 C13 81.1(4)
C12 Co1 C14 C13 36.9(3)
C13 C14 C15 C11 0.1(6)
Co1 C14 C15 C11 59.7(4)
C13 C14 C15 Co1 -59.6(4)
C12 C11 C15 C14 -0.4(6)
Co1 C11 C15 C14 -59.9(4)
C12 C11 C15 Co1 59.5(4)
C4 Co1 C15 C14 -86.3(5)
C1 Co1 C15 C14 -169.2(3)
C5 Co1 C15 C14 -129.3(4)
C2 Co1 C15 C14 161.4(12)
C3 Co1 C15 C14 -51.6(6)
C11 Co1 C15 C14 118.5(5)
C13 Co1 C15 C14 37.3(4)
C12 Co1 C15 C14 80.7(4)
C4 Co1 C15 C11 155.2(4)
C1 Co1 C15 C11 72.2(5)
C5 Co1 C15 C11 112.1(4)
C2 Co1 C15 C11 42.8(14)
C3 Co1 C15 C11 -170.2(5)
C14 Co1 C15 C11 -118.5(5)
C13 Co1 C15 C11 -81.2(4)
C12 Co1 C15 C11 -37.9(4)
C26 C21 C22 C23 -0.1(10)
C21 C22 C23 C24 0.9(9)
C22 C23 C24 C25 -1.4(9)
C23 C24 C25 C26 1.1(10)
C22 C21 C26 C25 -0.2(10)
C24 C25 C26 C21 -0.2(10)
